data_7036247
loop_
_publ_author_name
'Champion, Martin J. D.'
'Levason, William'
'Pugh, David'
'Reid, Gillian'

_publ_section_title
;
 Neutral thioether and selenoether macrocyclic coordination to Group 1
 cations (Li-Cs) - synthesis, spectroscopic and structural properties.
;
_journal_issue 43
_journal_name_full 'Dalton transactions (Cambridge, England : 2003)'
_journal_page_first 18748
_journal_page_last 18759
_journal_paper_doi 10.1039/c5dt02583d
_journal_volume 44
_journal_year 2015
_chemical_formula_moiety 'C44 H36 B F24 Na O6'
_chemical_formula_sum 'C44 H36 B F24 Na O6'
_chemical_formula_weight 1150.53
_chemical_name_systematic
;
 ?
;
_space_group_crystal_system triclinic
_space_group_IT_number 2
_space_group_name_Hall '-P 1'
_space_group_name_H-M_alt 'P -1'
_symmetry_space_group_name_Hall '-P 1'
_symmetry_space_group_name_H-M 'P -1'
_atom_sites_solution_hydrogens geom
_audit_creation_method SHELXL-2013
_audit_update_record
;
2015-07-30 deposited with the CCDC.
2015-08-24 downloaded from the CCDC.
;
_cell_angle_alpha 83.314(10)
_cell_angle_beta 77.451(8)
_cell_angle_gamma 79.135(10)
_cell_formula_units_Z 2
_cell_length_a 10.495(2)
_cell_length_b 11.085(2)
_cell_length_c 21.361(4)
_cell_measurement_reflns_used 3593
_cell_measurement_temperature 100(2)
_cell_measurement_theta_max 27.5
_cell_measurement_theta_min 2.5
_cell_volume 2374.8(8)
_computing_cell_refinement
;
CrystalClear-SM Expert 2.1 b29 (Rigaku, 2013)
;
_computing_data_collection
;
CrystalClear-SM Expert 2.1 b29 (Rigaku, 2013)
;
_computing_data_reduction
;
CrystalClear-SM Expert 2.1 b29 (Rigaku, 2013)
;
_computing_molecular_graphics 'ORTEP-III (Farrugia, 1997)'
_computing_publication_material 'PLATON (Spek, 2003), WinGX (Farrugia, 1999) and enCIFer (Allen et al., 2004).'
_computing_structure_refinement 'SHELXL-2013 (Sheldrick, 2013)'
_computing_structure_solution 'SHELXS-2013 (Sheldrick, 2013)'
_diffrn_ambient_temperature 100(2)
_diffrn_detector 'CCD plate'
_diffrn_detector_area_resol_mean 28.5714
_diffrn_detector_type 'Rigaku HG Saturn724+ (2x2 bin mode)'
_diffrn_measured_fraction_theta_full 0.997
_diffrn_measured_fraction_theta_max 0.997
_diffrn_measurement_device 'four-circle \k diffractometer'
_diffrn_measurement_device_type 'Rigaku AFC12 (Left)'
_diffrn_measurement_method 'profile data from \w-scans'
_diffrn_measurement_specimen_support 'MiTeGen micromount'
_diffrn_radiation_collimation 'Confocal mirrors, HF Varimax '
_diffrn_radiation_type MoK\a
_diffrn_radiation_wavelength 0.71075
_diffrn_reflns_av_R_equivalents 0.0676
_diffrn_reflns_av_unetI/netI 0.0691
_diffrn_reflns_laue_measured_fraction_full 0.997
_diffrn_reflns_laue_measured_fraction_max 0.997
_diffrn_reflns_limit_h_max 11
_diffrn_reflns_limit_h_min -12
_diffrn_reflns_limit_k_max 13
_diffrn_reflns_limit_k_min -13
_diffrn_reflns_limit_l_max 25
_diffrn_reflns_limit_l_min -25
_diffrn_reflns_number 27127
_diffrn_reflns_point_group_measured_fraction_full 0.997
_diffrn_reflns_point_group_measured_fraction_max 0.997
_diffrn_reflns_theta_full 25.000
_diffrn_reflns_theta_max 25.027
_diffrn_reflns_theta_min 3.054
_diffrn_source 'Rotating Anode'
_diffrn_source_current 55.0
_diffrn_source_power 2.475
_diffrn_source_voltage 45.0
_exptl_absorpt_coefficient_mu 0.175
_exptl_absorpt_correction_T_max 1.000
_exptl_absorpt_correction_T_min 0.663
_exptl_absorpt_correction_type multi-scan
_exptl_absorpt_process_details 'CrystalClear-SM Expert 2.1 b29 (Rigaku, 2013)'
_exptl_crystal_colour colourless
_exptl_crystal_density_diffrn 1.609
_exptl_crystal_description block
_exptl_crystal_F_000 1160
_exptl_crystal_recrystallization_method 'Re-crystallisation from solvent: CH2Cl2/hexane'
_exptl_crystal_size_max 0.060
_exptl_crystal_size_mid 0.040
_exptl_crystal_size_min 0.040
_refine_diff_density_max 1.852
_refine_diff_density_min -1.028
_refine_diff_density_rms 0.096
_refine_ls_extinction_method none
_refine_ls_goodness_of_fit_ref 1.064
_refine_ls_hydrogen_treatment constr
_refine_ls_matrix_type full
_refine_ls_number_parameters 770
_refine_ls_number_reflns 8375
_refine_ls_number_restraints 827
_refine_ls_restrained_S_all 1.144
_refine_ls_R_factor_all 0.1494
_refine_ls_R_factor_gt 0.0992
_refine_ls_shift/su_max 0.000
_refine_ls_shift/su_mean 0.000
_refine_ls_structure_factor_coef Fsqd
_refine_ls_weighting_details 'w=1/[\s^2^(Fo^2^)+(0.1401P)^2^+7.4239P] where P=(Fo^2^+2Fc^2^)/3'
_refine_ls_weighting_scheme calc
_refine_ls_wR_factor_gt 0.2603
_refine_ls_wR_factor_ref 0.3027
_reflns_Friedel_coverage 0.000
_reflns_number_gt 5135
_reflns_number_total 8375
_reflns_threshold_expression 'I > 2\s(I)'
_cod_data_source_file c5dt02583d1.cif
_cod_data_source_block shelx
_cod_depositor_comments 'Adding full bibliography for 7036247--7036257.cif.'
_cod_original_cell_volume 2374.7(8)
_cod_database_code 7036247
_shelx_space_group_comment
;
The symmetry employed for this shelxl refinement is uniquely defined
by the following loop, which should always be used as a source of
symmetry information in preference to the above space-group names.
They are only intended as comments.
;
_shelx_estimated_absorpt_t_min 0.990
_shelx_estimated_absorpt_t_max 0.993
_shelxl_version_number 2013-4

loop_
_space_group_symop_operation_xyz
'x, y, z'
'-x, -y, -z'

loop_
_atom_site_label
_atom_site_type_symbol
_atom_site_fract_x
_atom_site_fract_y
_atom_site_fract_z
_atom_site_U_iso_or_equiv
_atom_site_adp_type
_atom_site_occupancy
_atom_site_site_symmetry_order
_atom_site_calc_flag
_atom_site_refinement_flags_posn
_atom_site_refinement_flags_adp
_atom_site_refinement_flags_occupancy
_atom_site_disorder_assembly
_atom_site_disorder_group
C1 C 0.7249(6) 0.7772(5) 0.2308(3) 0.0326(11) Uani 1 1 d . U . . .
C2 C 0.8130(6) 0.8626(5) 0.2120(3) 0.0345(12) Uani 1 1 d . U . . .
H2 H 0.7808 0.9468 0.2195 0.041 Uiso 1 1 calc R U . . .
C3 C 0.9447(6) 0.8284(5) 0.1830(3) 0.0416(13) Uani 1 1 d . U . . .
C4 C 0.9962(6) 0.7074(5) 0.1701(4) 0.0479(15) Uani 1 1 d . U . . .
H4 H 1.0860 0.6843 0.1495 0.057 Uiso 1 1 calc R U . . .
C5 C 0.9127(6) 0.6214(5) 0.1883(3) 0.0437(13) Uani 1 1 d . U . . .
C6 C 0.7817(6) 0.6553(5) 0.2176(3) 0.0358(12) Uani 1 1 d . U . . .
H6 H 0.7276 0.5934 0.2294 0.043 Uiso 1 1 calc R U . . .
C7 C 1.0349(6) 0.9223(6) 0.1650(4) 0.0491(14) Uani 1 1 d . U . . .
C8 C 0.9617(7) 0.4896(6) 0.1729(5) 0.0623(17) Uani 1 1 d . U . . .
C9 C 0.5587(6) 0.7818(6) 0.3462(3) 0.0409(12) Uani 1 1 d . U . . .
C10 C 0.6351(7) 0.6774(6) 0.3702(3) 0.0459(14) Uani 1 1 d . U . . .
H10 H 0.6989 0.6280 0.3407 0.055 Uiso 1 1 calc R U . . .
C11 C 0.6211(7) 0.6424(7) 0.4364(3) 0.0526(14) Uani 1 1 d . U . . .
C12 C 0.5311(8) 0.7157(7) 0.4808(3) 0.0576(15) Uani 1 1 d . U . . .
H12 H 0.5221 0.6938 0.5257 0.069 Uiso 1 1 calc R U . . .
C13 C 0.4559(7) 0.8204(7) 0.4580(3) 0.0544(14) Uani 1 1 d . U . . .
C14 C 0.4685(7) 0.8519(6) 0.3919(3) 0.0454(14) Uani 1 1 d . U . . .
H14 H 0.4138 0.9235 0.3775 0.054 Uiso 1 1 calc R U . . .
C15 C 0.7026(9) 0.5264(8) 0.4570(4) 0.0671(17) Uani 1 1 d . U . . .
C16 C 0.3547(8) 0.9007(9) 0.5039(3) 0.0671(17) Uani 1 1 d . U . . .
C17 C 0.4805(5) 0.7271(5) 0.2435(3) 0.0317(11) Uani 1 1 d . U . . .
C18 C 0.3810(6) 0.6718(6) 0.2841(3) 0.0416(13) Uani 1 1 d . U . . .
H18 H 0.3606 0.6852 0.3285 0.050 Uiso 1 1 calc R U . . .
C19 C 0.3102(7) 0.5969(6) 0.2610(3) 0.0467(14) Uani 1 1 d . U . . .
C20 C 0.3380(6) 0.5730(5) 0.1970(3) 0.0360(12) Uani 1 1 d . U . . .
H20 H 0.2911 0.5211 0.1816 0.043 Uiso 1 1 calc R U . . .
C21 C 0.4358(5) 0.6266(4) 0.1563(3) 0.0275(10) Uani 1 1 d . U . . .
C22 C 0.5042(5) 0.7029(5) 0.1787(3) 0.0293(11) Uani 1 1 d . U . . .
H22 H 0.5695 0.7402 0.1489 0.035 Uiso 1 1 calc R U . . .
C23 C 0.2030(9) 0.5392(8) 0.3066(3) 0.0670(18) Uani 1 1 d . U . . .
C24 C 0.4741(5) 0.5994(5) 0.0871(3) 0.0321(11) Uani 1 1 d . U . . .
C25 C 0.5165(5) 0.9604(5) 0.2516(3) 0.0323(11) Uani 1 1 d . U . . .
C26 C 0.4342(5) 1.0031(5) 0.2070(3) 0.0335(11) Uani 1 1 d . U . . .
H26 H 0.3999 0.9449 0.1889 0.040 Uiso 1 1 calc R U . . .
C27 C 0.4013(6) 1.1284(5) 0.1885(3) 0.0360(12) Uani 1 1 d . U . . .
C28 C 0.4493(6) 1.2162(5) 0.2136(3) 0.0413(13) Uani 1 1 d . U . . .
H28 H 0.4276 1.3013 0.2006 0.050 Uiso 1 1 calc R U . . .
C29 C 0.5300(6) 1.1772(5) 0.2582(3) 0.0431(13) Uani 1 1 d . U . . .
C30 C 0.5600(6) 1.0522(5) 0.2778(3) 0.0409(13) Uani 1 1 d . U . . .
H30 H 0.6116 1.0285 0.3100 0.049 Uiso 1 1 calc R U . . .
C31 C 0.3126(6) 1.1673(5) 0.1412(3) 0.0427(13) Uani 1 1 d . U . . .
C32 C 0.5784(8) 1.2732(7) 0.2865(3) 0.0572(16) Uani 1 1 d . U . . .
C33 C 1.1662(6) 0.6881(6) -0.0228(4) 0.0532(17) Uani 1 1 d . U . . .
H33A H 1.1632 0.6033 -0.0319 0.064 Uiso 1 1 calc R U . . .
H33B H 1.2328 0.6831 0.0043 0.064 Uiso 1 1 calc R U . . .
C34 C 0.9311(6) 0.7115(5) -0.0116(4) 0.0477(15) Uani 1 1 d . U . . .
H34A H 0.9364 0.6210 -0.0091 0.057 Uiso 1 1 calc R U . . .
H34B H 0.9348 0.7441 -0.0570 0.057 Uiso 1 1 calc R U . . .
C35 C 0.8061(6) 0.7686(5) 0.0294(3) 0.0432(14) Uani 1 1 d . U . . .
H35A H 0.7290 0.7456 0.0169 0.052 Uiso 1 1 calc R U . . .
H35B H 0.8049 0.7398 0.0752 0.052 Uiso 1 1 calc R U . . .
C36 C 0.6800(5) 0.9615(5) 0.0564(3) 0.0417(13) Uani 1 1 d . U . . .
H36A H 0.6700 0.9317 0.1024 0.050 Uiso 1 1 calc R U . . .
H36B H 0.6033 0.9458 0.0404 0.050 Uiso 1 1 calc R U . . .
C37 C 0.6866(5) 1.0962(5) 0.0480(3) 0.0419(13) Uani 1 1 d . U . . .
H37A H 0.7018 1.1251 0.0018 0.050 Uiso 1 1 calc R U . . .
H37B H 0.6025 1.1439 0.0701 0.050 Uiso 1 1 calc R U . . .
C38 C 0.7923(6) 1.2379(5) 0.0851(4) 0.0511(16) Uani 1 1 d . U . . .
H38A H 0.8530 1.2411 0.1142 0.061 Uiso 1 1 calc R U . . .
H38B H 0.7019 1.2750 0.1061 0.061 Uiso 1 1 calc R U . . .
B1 B 0.5687(7) 0.8142(6) 0.2684(3) 0.0345(12) Uani 1 1 d . U . . .
O1 O 1.0388(4) 0.7417(4) 0.0118(2) 0.0472(10) Uani 1 1 d . U . . .
O2 O 0.8003(4) 0.8995(3) 0.0204(2) 0.0386(9) Uani 1 1 d . U . . .
O3 O 0.7934(4) 1.1125(3) 0.0755(2) 0.0439(10) Uani 1 1 d . U . . .
F1 F 1.0764(4) 0.9404(3) 0.1007(2) 0.0596(10) Uani 1 1 d . U . . .
F2 F 1.1456(4) 0.8894(3) 0.1886(2) 0.0620(12) Uani 1 1 d . U . . .
F3 F 0.9791(4) 1.0334(3) 0.1845(2) 0.0676(12) Uani 1 1 d . U . . .
F4 F 1.0880(4) 0.4676(4) 0.1440(3) 0.0857(16) Uani 1 1 d . U . . .
F5 F 0.8927(4) 0.4533(4) 0.1354(3) 0.0917(17) Uani 1 1 d . U . . .
F6 F 0.9474(6) 0.4118(4) 0.2264(3) 0.1055(18) Uani 1 1 d . U . . .
F7 F 0.6947(5) 0.4281(4) 0.4277(2) 0.0727(12) Uani 1 1 d . U . . .
F8 F 0.8328(6) 0.5312(5) 0.4433(3) 0.1010(17) Uani 1 1 d . U . . .
F9 F 0.6696(8) 0.4935(5) 0.5197(2) 0.118(2) Uani 1 1 d . U . . .
F10 F 0.3494(5) 1.0188(5) 0.4873(2) 0.0820(14) Uani 1 1 d . U . . .
F11 F 0.2310(5) 0.8780(6) 0.5077(2) 0.0944(15) Uani 1 1 d . U . . .
F12 F 0.3790(6) 0.8824(5) 0.5637(2) 0.0934(16) Uani 1 1 d . U . . .
F13 F 0.1976(6) 0.4279(5) 0.2893(3) 0.1047(16) Uani 1 1 d . U . . .
F14 F 0.0852(5) 0.6051(6) 0.3068(2) 0.0942(15) Uani 1 1 d . U . . .
F15 F 0.2196(5) 0.5239(4) 0.36681(19) 0.0706(13) Uani 1 1 d . U . . .
F16 F 0.3963(4) 0.5316(3) 0.07038(17) 0.0528(10) Uani 1 1 d . U . . .
F17 F 0.4717(3) 0.7014(3) 0.04672(15) 0.0418(8) Uani 1 1 d . U . . .
F18 F 0.5995(3) 0.5381(3) 0.07193(17) 0.0503(9) Uani 1 1 d . U . . .
F19 F 0.3301(4) 1.0854(3) 0.0975(2) 0.0572(10) Uani 1 1 d . U . . .
F20 F 0.3322(4) 1.2750(3) 0.1078(2) 0.0551(10) Uani 1 1 d . U . . .
F21 F 0.1848(4) 1.1816(4) 0.1683(2) 0.0657(12) Uani 1 1 d . U . . .
F22 F 0.5989(5) 1.3713(4) 0.2454(2) 0.0728(13) Uani 1 1 d . U . . .
F23 F 0.4973(5) 1.3150(4) 0.3392(2) 0.0795(14) Uani 1 1 d . U . . .
F24 F 0.6950(5) 1.2287(4) 0.3041(2) 0.0690(12) Uani 1 1 d . U . . .
Na1 Na 1.0000 1.0000 0.0000 0.0433(8) Uani 1 2 d S U P . .
Na2 Na 0.0000 1.0000 0.5000 0.0593(10) Uani 1 2 d S U P . .
O4 O 0.0147(11) 0.8127(11) 0.4357(6) 0.074(2) Uani 0.5 1 d D U P A -1
O5 O -0.0894(12) 1.0323(10) 0.3857(6) 0.081(2) Uani 0.5 1 d D U P A -1
O6 O 0.1582(12) 1.0958(11) 0.3851(5) 0.074(2) Uani 0.5 1 d D U P A -1
O7 O 0.0384(13) 1.2050(10) 0.4977(5) 0.085(3) Uani 0.5 1 d D U P A -1
O8 O -0.1028(12) 1.0726(9) 0.5953(5) 0.077(2) Uani 0.5 1 d D U P A -1
O9 O -0.0513(11) 0.8270(9) 0.5648(5) 0.074(2) Uani 0.5 1 d D U P A -1
C39 C -0.1063(13) 0.8223(15) 0.4133(7) 0.072(3) Uani 0.5 1 d D U P A -1
H39A H -0.1849 0.8511 0.4463 0.087 Uiso 0.5 1 calc R U P A -1
H39B H -0.1158 0.7435 0.3987 0.087 Uiso 0.5 1 calc R U P A -1
C40 C -0.0816(18) 0.9205(11) 0.3567(7) 0.074(3) Uani 0.5 1 d D U P A -1
H40A H 0.0068 0.8977 0.3292 0.088 Uiso 0.5 1 calc R U P A -1
H40B H -0.1497 0.9295 0.3301 0.088 Uiso 0.5 1 calc R U P A -1
C41 C -0.0402(15) 1.1219(18) 0.3387(10) 0.086(3) Uani 0.5 1 d D U P A -1
H41A H -0.0758 1.2053 0.3535 0.103 Uiso 0.5 1 calc R U P A -1
H41B H -0.0691 1.1170 0.2981 0.103 Uiso 0.5 1 calc R U P A -1
C42 C 0.1106(15) 1.100(2) 0.3271(7) 0.084(3) Uani 0.5 1 d D U P A -1
H42A H 0.1457 1.0210 0.3071 0.101 Uiso 0.5 1 calc R U P A -1
H42B H 0.1440 1.1666 0.2966 0.101 Uiso 0.5 1 calc R U P A -1
C43 C 0.1756(16) 1.2178(12) 0.3986(8) 0.069(3) Uani 0.5 1 d D U P A -1
H43A H 0.1952 1.2680 0.3573 0.082 Uiso 0.5 1 calc R U P A -1
H43B H 0.2533 1.2079 0.4192 0.082 Uiso 0.5 1 calc R U P A -1
C44 C 0.0566(17) 1.2871(13) 0.4418(6) 0.067(3) Uani 0.5 1 d D U P A -1
H44A H 0.0751 1.3664 0.4517 0.081 Uiso 0.5 1 calc R U P A -1
H44B H -0.0222 1.3032 0.4217 0.081 Uiso 0.5 1 calc R U P A -1
C45 C -0.014(2) 1.2523(17) 0.5607(6) 0.087(4) Uani 0.5 1 d D U P A -1
H45A H -0.0919 1.3166 0.5561 0.104 Uiso 0.5 1 calc R U P A -1
H45B H 0.0536 1.2946 0.5702 0.104 Uiso 0.5 1 calc R U P A -1
C46 C -0.057(2) 1.1685(14) 0.6203(8) 0.086(3) Uani 0.5 1 d D U P A -1
H46A H 0.0181 1.1342 0.6417 0.104 Uiso 0.5 1 calc R U P A -1
H46B H -0.1292 1.2136 0.6515 0.104 Uiso 0.5 1 calc R U P A -1
C47 C -0.1148(18) 0.9761(11) 0.6450(7) 0.076(3) Uani 0.5 1 d D U P A -1
H47A H -0.1916 1.0056 0.6788 0.091 Uiso 0.5 1 calc R U P A -1
H47B H -0.0351 0.9644 0.6642 0.091 Uiso 0.5 1 calc R U P A -1
C48 C -0.132(2) 0.8492(15) 0.6298(8) 0.080(4) Uani 0.5 1 d D U P A -1
H48A H -0.1005 0.7850 0.6620 0.096 Uiso 0.5 1 calc R U P A -1
H48B H -0.2259 0.8474 0.6308 0.096 Uiso 0.5 1 calc R U P A -1
C49 C -0.0818(18) 0.7260(15) 0.5364(9) 0.082(4) Uani 0.5 1 d D U P A -1
H49A H -0.1673 0.7494 0.5220 0.098 Uiso 0.5 1 calc R U P A -1
H49B H -0.0855 0.6522 0.5672 0.098 Uiso 0.5 1 calc R U P A -1
C50 C 0.0332(17) 0.7027(12) 0.4793(8) 0.076(3) Uani 0.5 1 d D U P A -1
H50A H 0.1192 0.6923 0.4929 0.091 Uiso 0.5 1 calc R U P A -1
H50B H 0.0294 0.6282 0.4588 0.091 Uiso 0.5 1 calc R U P A -1

loop_
_atom_site_aniso_label
_atom_site_aniso_U_11
_atom_site_aniso_U_22
_atom_site_aniso_U_33
_atom_site_aniso_U_23
_atom_site_aniso_U_13
_atom_site_aniso_U_12
C1 0.037(3) 0.032(2) 0.034(3) 0.006(2) -0.016(2) -0.013(2)
C2 0.036(3) 0.030(2) 0.042(3) 0.010(2) -0.017(2) -0.011(2)
C3 0.031(3) 0.034(3) 0.062(3) 0.014(2) -0.019(2) -0.013(2)
C4 0.025(3) 0.036(3) 0.082(4) 0.009(3) -0.018(3) -0.004(2)
C5 0.032(3) 0.029(2) 0.074(4) 0.008(2) -0.023(3) -0.008(2)
C6 0.035(3) 0.031(2) 0.046(3) 0.009(2) -0.015(2) -0.016(2)
C7 0.033(3) 0.038(3) 0.076(4) 0.017(3) -0.015(3) -0.013(2)
C8 0.032(3) 0.035(3) 0.121(5) 0.003(3) -0.022(3) -0.005(2)
C9 0.053(3) 0.046(3) 0.032(3) 0.003(2) -0.009(2) -0.034(2)
C10 0.062(4) 0.054(3) 0.032(3) 0.008(2) -0.014(3) -0.035(3)
C11 0.070(4) 0.064(3) 0.038(3) 0.016(2) -0.021(3) -0.046(3)
C12 0.074(4) 0.081(4) 0.032(3) 0.008(3) -0.012(3) -0.055(3)
C13 0.066(3) 0.079(4) 0.032(3) 0.001(3) -0.008(3) -0.050(3)
C14 0.060(4) 0.057(3) 0.029(3) 0.001(2) -0.007(3) -0.038(3)
C15 0.087(4) 0.084(4) 0.046(3) 0.024(3) -0.030(3) -0.049(3)
C16 0.062(3) 0.113(4) 0.039(3) -0.021(3) 0.000(3) -0.047(3)
C17 0.034(3) 0.032(2) 0.032(3) -0.001(2) -0.006(2) -0.012(2)
C18 0.050(3) 0.048(3) 0.033(3) -0.004(2) -0.002(2) -0.028(3)
C19 0.055(3) 0.052(3) 0.038(3) -0.006(2) 0.002(3) -0.032(3)
C20 0.037(3) 0.036(3) 0.039(3) -0.006(2) -0.005(2) -0.017(2)
C21 0.025(2) 0.026(2) 0.031(2) -0.0021(19) -0.006(2) -0.0023(19)
C22 0.025(3) 0.029(2) 0.033(3) 0.001(2) -0.004(2) -0.007(2)
C23 0.088(4) 0.087(4) 0.041(3) -0.020(3) 0.006(3) -0.065(3)
C24 0.030(3) 0.030(3) 0.037(3) -0.004(2) -0.009(2) -0.006(2)
C25 0.031(3) 0.037(2) 0.029(3) -0.004(2) 0.004(2) -0.016(2)
C26 0.028(3) 0.032(2) 0.040(3) -0.006(2) 0.001(2) -0.011(2)
C27 0.030(3) 0.030(2) 0.044(3) -0.008(2) 0.005(2) -0.007(2)
C28 0.039(3) 0.034(3) 0.047(3) -0.010(2) 0.008(2) -0.013(2)
C29 0.050(3) 0.040(3) 0.039(3) -0.013(2) 0.008(2) -0.024(2)
C30 0.046(3) 0.045(3) 0.035(3) -0.006(2) 0.001(2) -0.023(2)
C31 0.029(3) 0.025(3) 0.072(4) -0.004(2) -0.005(3) -0.005(2)
C32 0.070(4) 0.059(4) 0.050(4) -0.013(3) 0.000(3) -0.036(3)
C33 0.027(3) 0.035(3) 0.087(5) 0.013(3) -0.001(3) -0.001(2)
C34 0.030(3) 0.031(3) 0.076(4) 0.005(3) -0.004(3) -0.004(2)
C35 0.026(3) 0.030(3) 0.068(4) 0.011(3) -0.005(3) -0.005(2)
C36 0.019(3) 0.044(3) 0.057(4) 0.004(3) 0.001(2) -0.006(2)
C37 0.023(3) 0.036(3) 0.060(4) 0.004(3) -0.002(3) 0.000(2)
C38 0.034(3) 0.032(3) 0.079(5) -0.002(3) 0.004(3) -0.004(2)
B1 0.040(3) 0.036(3) 0.031(3) 0.000(2) -0.007(2) -0.019(2)
O1 0.025(2) 0.038(2) 0.071(3) 0.0097(19) -0.0030(19) -0.0030(16)
O2 0.0252(19) 0.0302(18) 0.054(2) 0.0074(17) -0.0004(17) -0.0043(15)
O3 0.029(2) 0.0303(19) 0.068(3) 0.0052(18) -0.0054(19) -0.0037(15)
F1 0.044(2) 0.057(2) 0.077(3) 0.0215(19) -0.0106(19) -0.0255(17)
F2 0.040(2) 0.050(2) 0.106(3) 0.020(2) -0.036(2) -0.0229(17)
F3 0.043(2) 0.0365(19) 0.121(4) 0.001(2) -0.004(2) -0.0189(16)
F4 0.033(2) 0.045(2) 0.176(5) -0.017(3) -0.011(3) -0.0042(17)
F5 0.048(2) 0.057(3) 0.183(5) -0.051(3) -0.039(3) 0.002(2)
F6 0.103(4) 0.036(2) 0.159(5) 0.029(3) -0.015(3) -0.003(2)
F7 0.086(3) 0.069(3) 0.071(3) 0.013(2) -0.032(3) -0.024(2)
F8 0.091(3) 0.103(3) 0.125(4) 0.043(3) -0.057(3) -0.047(2)
F9 0.206(6) 0.097(4) 0.046(3) 0.032(3) -0.029(3) -0.034(4)
F10 0.069(3) 0.102(3) 0.068(3) -0.010(3) 0.009(2) -0.023(3)
F11 0.064(3) 0.155(4) 0.071(3) -0.028(3) 0.011(2) -0.053(3)
F12 0.120(4) 0.128(4) 0.037(2) -0.020(2) -0.011(3) -0.029(3)
F13 0.127(3) 0.109(3) 0.093(3) -0.022(2) 0.015(2) -0.091(2)
F14 0.064(3) 0.156(4) 0.072(3) -0.007(3) 0.000(2) -0.058(3)
F15 0.094(3) 0.085(3) 0.041(2) -0.005(2) 0.011(2) -0.062(3)
F16 0.060(2) 0.065(2) 0.043(2) -0.0158(17) -0.0050(18) -0.0365(19)
F17 0.051(2) 0.0407(18) 0.0334(18) 0.0024(14) -0.0099(16) -0.0080(15)
F18 0.041(2) 0.058(2) 0.046(2) -0.0144(17) -0.0069(16) 0.0122(16)
F19 0.064(2) 0.0389(19) 0.075(3) -0.0081(18) -0.037(2) 0.0048(17)
F20 0.046(2) 0.0347(18) 0.085(3) 0.0132(17) -0.018(2) -0.0120(15)
F21 0.0292(19) 0.053(2) 0.109(3) 0.002(2) -0.004(2) -0.0079(16)
F22 0.115(4) 0.053(2) 0.066(3) 0.0006(19) -0.020(2) -0.055(2)
F23 0.111(4) 0.069(3) 0.064(3) -0.039(2) 0.012(3) -0.042(3)
F24 0.086(3) 0.062(2) 0.073(3) -0.013(2) -0.017(2) -0.041(2)
Na1 0.0231(16) 0.0332(16) 0.068(2) 0.0053(15) -0.0006(15) -0.0050(12)
Na2 0.044(2) 0.0332(17) 0.100(3) -0.0135(18) -0.006(2) -0.0108(15)
O4 0.075(6) 0.073(5) 0.082(5) -0.014(4) -0.012(5) -0.031(5)
O5 0.082(6) 0.077(5) 0.076(5) -0.008(4) -0.002(4) -0.010(5)
O6 0.068(6) 0.075(5) 0.067(5) -0.011(4) 0.008(4) -0.008(5)
O7 0.098(7) 0.058(4) 0.088(5) -0.010(4) 0.027(5) -0.038(4)
O8 0.095(6) 0.060(5) 0.073(5) -0.001(4) -0.003(5) -0.025(4)
O9 0.065(5) 0.060(4) 0.089(5) 0.020(4) 0.000(5) -0.021(4)
C39 0.069(6) 0.082(6) 0.062(6) -0.015(5) -0.004(5) -0.009(6)
C40 0.076(7) 0.071(6) 0.065(6) -0.015(5) -0.004(5) 0.004(6)
C41 0.084(7) 0.085(7) 0.081(6) -0.007(6) -0.003(6) -0.010(6)
C42 0.080(7) 0.092(7) 0.079(6) -0.020(6) -0.006(6) -0.015(6)
C43 0.088(7) 0.061(6) 0.055(6) -0.005(5) 0.002(5) -0.028(5)
C44 0.083(7) 0.060(6) 0.062(6) -0.014(5) -0.009(6) -0.024(6)
C45 0.126(8) 0.055(6) 0.073(6) -0.018(5) 0.020(7) -0.040(6)
C46 0.114(8) 0.066(6) 0.079(6) -0.017(5) 0.002(7) -0.035(6)
C47 0.077(7) 0.046(5) 0.082(5) 0.016(5) 0.024(6) -0.011(5)
C48 0.077(7) 0.061(6) 0.093(7) -0.002(6) 0.009(6) -0.022(6)
C49 0.073(7) 0.050(6) 0.110(7) 0.012(6) -0.002(6) -0.009(6)
C50 0.083(7) 0.052(5) 0.098(7) -0.011(5) -0.022(6) -0.015(6)

loop_
_atom_type_symbol
_atom_type_description
_atom_type_scat_dispersion_real
_atom_type_scat_dispersion_imag
_atom_type_scat_source
C C 0.0033 0.0016 'International Tables Vol C Tables 4.2.6.8 and 6.1.1.4'
H H 0.0000 0.0000 'International Tables Vol C Tables 4.2.6.8 and 6.1.1.4'
B B 0.0013 0.0007 'International Tables Vol C Tables 4.2.6.8 and 6.1.1.4'
O O 0.0106 0.0060 'International Tables Vol C Tables 4.2.6.8 and 6.1.1.4'
F F 0.0171 0.0103 'International Tables Vol C Tables 4.2.6.8 and 6.1.1.4'
Na Na 0.0362 0.0249 'International Tables Vol C Tables 4.2.6.8 and 6.1.1.4'

loop_
_geom_angle_atom_site_label_1
_geom_angle_atom_site_label_2
_geom_angle_atom_site_label_3
_geom_angle
_geom_angle_site_symmetry_1
_geom_angle_site_symmetry_3
C6 C1 C2 114.4(5) . .
C6 C1 B1 121.8(5) . .
C2 C1 B1 123.6(5) . .
C3 C2 C1 122.5(5) . .
C3 C2 H2 118.7 . .
C1 C2 H2 118.7 . .
C4 C3 C2 121.1(5) . .
C4 C3 C7 118.4(6) . .
C2 C3 C7 120.5(5) . .
C5 C4 C3 117.8(6) . .
C5 C4 H4 121.1 . .
C3 C4 H4 121.1 . .
C6 C5 C4 121.1(5) . .
C6 C5 C8 118.8(5) . .
C4 C5 C8 120.0(6) . .
C5 C6 C1 123.0(5) . .
C5 C6 H6 118.5 . .
C1 C6 H6 118.5 . .
F3 C7 F2 106.7(6) . .
F3 C7 F1 105.2(5) . .
F2 C7 F1 105.2(5) . .
F3 C7 C3 113.7(5) . .
F2 C7 C3 112.7(5) . .
F1 C7 C3 112.5(6) . .
F4 C8 F5 107.1(7) . .
F4 C8 F6 107.1(6) . .
F5 C8 F6 104.8(6) . .
F4 C8 C5 113.7(5) . .
F5 C8 C5 112.1(5) . .
F6 C8 C5 111.4(7) . .
C10 C9 C14 116.2(6) . .
C10 C9 B1 121.1(6) . .
C14 C9 B1 122.6(6) . .
C9 C10 C11 122.3(7) . .
C9 C10 H10 118.9 . .
C11 C10 H10 118.9 . .
C12 C11 C10 120.0(7) . .
C12 C11 C15 121.7(6) . .
C10 C11 C15 118.3(7) . .
C13 C12 C11 118.5(6) . .
C13 C12 H12 120.8 . .
C11 C12 H12 120.8 . .
C12 C13 C14 120.7(7) . .
C12 C13 C16 120.5(6) . .
C14 C13 C16 118.8(7) . .
C9 C14 C13 122.3(7) . .
C9 C14 H14 118.8 . .
C13 C14 H14 118.8 . .
F9 C15 F7 104.7(6) . .
F9 C15 F8 107.5(7) . .
F7 C15 F8 103.4(8) . .
F9 C15 C11 113.4(8) . .
F7 C15 C11 114.1(6) . .
F8 C15 C11 112.8(6) . .
F10 C16 F12 106.5(6) . .
F10 C16 F11 105.8(8) . .
F12 C16 F11 107.1(6) . .
F10 C16 C13 113.5(6) . .
F12 C16 C13 111.9(8) . .
F11 C16 C13 111.6(6) . .
C18 C17 C22 115.5(5) . .
C18 C17 B1 123.7(5) . .
C22 C17 B1 120.8(5) . .
C17 C18 C19 121.8(5) . .
C17 C18 H18 119.1 . .
C19 C18 H18 119.1 . .
C20 C19 C18 121.2(5) . .
C20 C19 C23 118.7(5) . .
C18 C19 C23 120.1(6) . .
C21 C20 C19 117.8(5) . .
C21 C20 H20 121.1 . .
C19 C20 H20 121.1 . .
C20 C21 C22 121.1(5) . .
C20 C21 C24 120.0(5) . .
C22 C21 C24 118.8(5) . .
C21 C22 C17 122.6(5) . .
C21 C22 H22 118.7 . .
C17 C22 H22 118.7 . .
F14 C23 F15 107.0(6) . .
F14 C23 F13 106.0(7) . .
F15 C23 F13 107.0(7) . .
F14 C23 C19 112.1(7) . .
F15 C23 C19 113.3(6) . .
F13 C23 C19 111.1(6) . .
F16 C24 F17 106.5(4) . .
F16 C24 F18 106.7(4) . .
F17 C24 F18 104.6(4) . .
F16 C24 C21 113.3(5) . .
F17 C24 C21 112.9(4) . .
F18 C24 C21 112.2(4) . .
C26 C25 C30 115.5(5) . .
C26 C25 B1 123.0(5) . .
C30 C25 B1 121.3(5) . .
C27 C26 C25 122.2(5) . .
C27 C26 H26 118.9 . .
C25 C26 H26 118.9 . .
C28 C27 C26 120.9(6) . .
C28 C27 C31 119.8(5) . .
C26 C27 C31 119.3(5) . .
C27 C28 C29 118.4(6) . .
C27 C28 H28 120.8 . .
C29 C28 H28 120.8 . .
C28 C29 C30 120.5(5) . .
C28 C29 C32 118.0(6) . .
C30 C29 C32 121.4(6) . .
C29 C30 C25 122.4(6) . .
C29 C30 H30 118.8 . .
C25 C30 H30 118.8 . .
F21 C31 F19 105.7(5) . .
F21 C31 F20 106.1(5) . .
F19 C31 F20 106.1(5) . .
F21 C31 C27 113.3(6) . .
F19 C31 C27 112.5(4) . .
F20 C31 C27 112.7(5) . .
F23 C32 F22 106.9(6) . .
F23 C32 F24 105.4(6) . .
F22 C32 F24 105.8(6) . .
F23 C32 C29 113.7(6) . .
F22 C32 C29 113.0(6) . .
F24 C32 C29 111.4(6) . .
O1 C33 C38 111.8(5) . 2_775
O1 C33 H33A 109.3 . .
C38 C33 H33A 109.3 2_775 .
O1 C33 H33B 109.3 . .
C38 C33 H33B 109.3 2_775 .
H33A C33 H33B 107.9 . .
O1 C34 C35 107.3(5) . .
O1 C34 H34A 110.2 . .
C35 C34 H34A 110.2 . .
O1 C34 H34B 110.2 . .
C35 C34 H34B 110.2 . .
H34A C34 H34B 108.5 . .
O2 C35 C34 107.5(5) . .
O2 C35 H35A 110.2 . .
C34 C35 H35A 110.2 . .
O2 C35 H35B 110.2 . .
C34 C35 H35B 110.2 . .
H35A C35 H35B 108.5 . .
O2 C36 C37 107.3(4) . .
O2 C36 H36A 110.2 . .
C37 C36 H36A 110.2 . .
O2 C36 H36B 110.2 . .
C37 C36 H36B 110.2 . .
H36A C36 H36B 108.5 . .
O3 C37 C36 107.0(5) . .
O3 C37 H37A 110.3 . .
C36 C37 H37A 110.3 . .
O3 C37 H37B 110.3 . .
C36 C37 H37B 110.3 . .
H37A C37 H37B 108.6 . .
O3 C38 C33 112.0(6) . 2_775
O3 C38 H38A 109.2 . .
C33 C38 H38A 109.2 2_775 .
O3 C38 H38B 109.2 . .
C33 C38 H38B 109.2 2_775 .
H38A C38 H38B 107.9 . .
C25 B1 C9 111.3(5) . .
C25 B1 C17 111.1(5) . .
C9 B1 C17 108.1(4) . .
C25 B1 C1 109.3(4) . .
C9 B1 C1 109.3(5) . .
C17 B1 C1 107.6(4) . .
C33 O1 C34 112.9(5) . .
C33 O1 Na1 112.3(3) . .
C34 O1 Na1 104.5(3) . .
C36 O2 C35 111.0(4) . .
C36 O2 Na1 118.2(3) . .
C35 O2 Na1 123.2(3) . .
C37 O3 C38 113.2(4) . .
C37 O3 Na1 103.0(3) . .
C38 O3 Na1 117.4(3) . .
C7 F1 Na1 143.4(4) . .
C16 F11 Na2 138.4(6) . .
F1 Na1 F1 180.0 . 2_775
F1 Na1 O2 79.27(13) . 2_775
F1 Na1 O2 100.73(12) 2_775 2_775
F1 Na1 O2 100.73(12) . .
F1 Na1 O2 79.27(13) 2_775 .
O2 Na1 O2 180.0 2_775 .
F1 Na1 O3 97.44(14) . 2_775
F1 Na1 O3 82.56(14) 2_775 2_775
O2 Na1 O3 65.03(13) 2_775 2_775
O2 Na1 O3 114.97(13) . 2_775
F1 Na1 O3 82.56(14) . .
F1 Na1 O3 97.44(14) 2_775 .
O2 Na1 O3 114.96(13) 2_775 .
O2 Na1 O3 65.04(13) . .
O3 Na1 O3 180.0 2_775 .
F1 Na1 O1 74.94(13) . .
F1 Na1 O1 105.06(13) 2_775 .
O2 Na1 O1 117.64(12) 2_775 .
O2 Na1 O1 62.36(12) . .
O3 Na1 O1 63.51(12) 2_775 .
O3 Na1 O1 116.49(12) . .
F1 Na1 O1 105.06(13) . 2_775
F1 Na1 O1 74.94(13) 2_775 2_775
O2 Na1 O1 62.36(12) 2_775 2_775
O2 Na1 O1 117.64(12) . 2_775
O3 Na1 O1 116.49(12) 2_775 2_775
O3 Na1 O1 63.51(12) . 2_775
O1 Na1 O1 180.0 . 2_775
O8 Na2 O9 75.8(4) . .
O8 Na2 O7 72.4(3) . .
O9 Na2 O7 145.4(4) . .
O8 Na2 F11 69.8(3) . 2_576
O9 Na2 F11 102.0(3) . 2_576
O7 Na2 F11 79.4(4) . 2_576
O8 Na2 F11 110.2(3) . .
O9 Na2 F11 78.0(3) . .
O7 Na2 F11 100.6(4) . .
F11 Na2 F11 180.0 2_576 .
O8 Na2 O4 139.5(4) . .
O9 Na2 O4 67.0(4) . .
O7 Na2 O4 147.2(4) . .
F11 Na2 O4 102.4(3) 2_576 .
F11 Na2 O4 77.6(3) . .
O8 Na2 O5 128.6(4) . .
O9 Na2 O5 114.6(4) . .
O7 Na2 O5 95.9(4) . .
F11 Na2 O5 58.7(3) 2_576 .
F11 Na2 O5 121.3(3) . .
O4 Na2 O5 60.0(3) . .
O8 Na2 O6 135.2(3) . .
O9 Na2 O6 146.8(4) . .
O7 Na2 O6 62.8(3) . .
F11 Na2 O6 101.1(3) 2_576 .
F11 Na2 O6 78.9(3) . .
O4 Na2 O6 85.0(4) . .
O5 Na2 O6 60.0(3) . .
O8 Na2 C47 25.4(3) . .
O9 Na2 C47 51.2(4) . .
O7 Na2 C47 95.3(3) . .
F11 Na2 C47 84.4(4) 2_576 .
F11 Na2 C47 95.6(4) . .
O4 Na2 C47 117.5(4) . .
O5 Na2 C47 138.5(4) . .
O6 Na2 C47 155.4(4) . .
C39 O4 C50 110.4(12) . .
C39 O4 Na2 109.0(9) . .
C50 O4 Na2 107.3(9) . .
C41 O5 C40 109.9(13) . .
C41 O5 Na2 117.2(10) . .
C40 O5 Na2 114.3(9) . .
C42 O6 C43 112.1(15) . .
C42 O6 Na2 116.6(10) . .
C43 O6 Na2 105.9(8) . .
C44 O7 C45 120.4(12) . .
C44 O7 Na2 124.9(10) . .
C45 O7 Na2 110.0(9) . .
C47 O8 C46 106.8(11) . .
C47 O8 Na2 111.6(9) . .
C46 O8 Na2 121.0(10) . .
C49 O9 C48 113.9(11) . .
C49 O9 Na2 119.3(10) . .
C48 O9 Na2 115.9(9) . .
O4 C39 C40 98.9(12) . .
O4 C39 H39A 112.0 . .
C40 C39 H39A 112.0 . .
O4 C39 H39B 112.0 . .
C40 C39 H39B 112.0 . .
H39A C39 H39B 109.7 . .
O5 C40 C39 105.4(12) . .
O5 C40 H40A 110.7 . .
C39 C40 H40A 110.7 . .
O5 C40 H40B 110.7 . .
C39 C40 H40B 110.7 . .
H40A C40 H40B 108.8 . .
O5 C41 C42 109.6(15) . .
O5 C41 H41A 109.7 . .
C42 C41 H41A 109.7 . .
O5 C41 H41B 109.7 . .
C42 C41 H41B 109.7 . .
H41A C41 H41B 108.2 . .
O6 C42 C41 112.2(14) . .
O6 C42 H42A 109.2 . .
C41 C42 H42A 109.2 . .
O6 C42 H42B 109.2 . .
C41 C42 H42B 109.2 . .
H42A C42 H42B 107.9 . .
O6 C43 C44 114.2(12) . .
O6 C43 H43A 108.7 . .
C44 C43 H43A 108.7 . .
O6 C43 H43B 108.7 . .
C44 C43 H43B 108.7 . .
H43A C43 H43B 107.6 . .
O7 C44 C43 102.8(11) . .
O7 C44 H44A 111.2 . .
C43 C44 H44A 111.2 . .
O7 C44 H44B 111.2 . .
C43 C44 H44B 111.2 . .
H44A C44 H44B 109.1 . .
O7 C45 C46 122.0(14) . .
O7 C45 H45A 106.8 . .
C46 C45 H45A 106.8 . .
O7 C45 H45B 106.8 . .
C46 C45 H45B 106.8 . .
H45A C45 H45B 106.7 . .
O8 C46 C45 103.6(12) . .
O8 C46 H46A 111.0 . .
C45 C46 H46A 111.0 . .
O8 C46 H46B 111.0 . .
C45 C46 H46B 111.0 . .
H46A C46 H46B 109.0 . .
O8 C47 C48 120.1(14) . .
O8 C47 Na2 42.9(6) . .
C48 C47 Na2 82.4(9) . .
O8 C47 H47A 107.3 . .
C48 C47 H47A 107.3 . .
Na2 C47 H47A 143.8 . .
O8 C47 H47B 107.3 . .
C48 C47 H47B 107.3 . .
Na2 C47 H47B 103.0 . .
H47A C47 H47B 106.9 . .
O9 C48 C47 107.0(12) . .
O9 C48 H48A 110.3 . .
C47 C48 H48A 110.3 . .
O9 C48 H48B 110.3 . .
C47 C48 H48B 110.3 . .
H48A C48 H48B 108.6 . .
O9 C49 C50 103.2(13) . .
O9 C49 H49A 111.1 . .
C50 C49 H49A 111.1 . .
O9 C49 H49B 111.1 . .
C50 C49 H49B 111.1 . .
H49A C49 H49B 109.1 . .
O4 C50 C49 103.9(13) . .
O4 C50 H50A 111.0 . .
C49 C50 H50A 111.0 . .
O4 C50 H50B 111.0 . .
C49 C50 H50B 111.0 . .
H50A C50 H50B 109.0 . .

loop_
_geom_bond_atom_site_label_1
_geom_bond_atom_site_label_2
_geom_bond_distance
_geom_bond_site_symmetry_2
C1 C6 1.404(8) .
C1 C2 1.411(7) .
C1 B1 1.659(9) .
C2 C3 1.388(8) .
C2 H2 0.9500 .
C3 C4 1.383(9) .
C3 C7 1.499(8) .
C4 C5 1.382(8) .
C4 H4 0.9500 .
C5 C6 1.382(9) .
C5 C8 1.504(9) .
C6 H6 0.9500 .
C7 F3 1.333(8) .
C7 F2 1.337(7) .
C7 F1 1.351(8) .
C8 F4 1.325(8) .
C8 F5 1.328(9) .
C8 F6 1.348(10) .
C9 C10 1.390(9) .
C9 C14 1.396(9) .
C9 B1 1.644(9) .
C10 C11 1.405(9) .
C10 H10 0.9500 .
C11 C12 1.397(11) .
C11 C15 1.482(11) .
C12 C13 1.378(11) .
C12 H12 0.9500 .
C13 C14 1.398(9) .
C13 C16 1.509(11) .
C14 H14 0.9500 .
C15 F9 1.335(9) .
C15 F7 1.342(9) .
C15 F8 1.344(10) .
C16 F10 1.310(10) .
C16 F12 1.341(9) .
C16 F11 1.353(9) .
C17 C18 1.393(8) .
C17 C22 1.399(8) .
C17 B1 1.657(8) .
C18 C19 1.404(8) .
C18 H18 0.9500 .
C19 C20 1.382(8) .
C19 C23 1.506(9) .
C20 C21 1.372(8) .
C20 H20 0.9500 .
C21 C22 1.390(7) .
C21 C24 1.495(8) .
C22 H22 0.9500 .
C23 F14 1.312(11) .
C23 F15 1.323(9) .
C23 F13 1.343(8) .
C24 F16 1.334(6) .
C24 F17 1.340(6) .
C24 F18 1.352(6) .
C25 C26 1.406(8) .
C25 C30 1.406(8) .
C25 B1 1.634(9) .
C26 C27 1.398(8) .
C26 H26 0.9500 .
C27 C28 1.384(8) .
C27 C31 1.494(9) .
C28 C29 1.388(9) .
C28 H28 0.9500 .
C29 C30 1.397(9) .
C29 C32 1.498(8) .
C30 H30 0.9500 .
C31 F21 1.328(7) .
C31 F19 1.338(7) .
C31 F20 1.345(7) .
C32 F23 1.329(8) .
C32 F22 1.336(8) .
C32 F24 1.346(9) .
C33 O1 1.435(7) .
C33 C38 1.504(10) 2_775
C33 H33A 0.9900 .
C33 H33B 0.9900 .
C34 O1 1.437(8) .
C34 C35 1.485(8) .
C34 H34A 0.9900 .
C34 H34B 0.9900 .
C35 O2 1.432(6) .
C35 H35A 0.9900 .
C35 H35B 0.9900 .
C36 O2 1.425(7) .
C36 C37 1.497(8) .
C36 H36A 0.9900 .
C36 H36B 0.9900 .
C37 O3 1.421(7) .
C37 H37A 0.9900 .
C37 H37B 0.9900 .
C38 O3 1.425(7) .
C38 C33 1.504(10) 2_775
C38 H38A 0.9900 .
C38 H38B 0.9900 .
O1 Na1 2.804(4) .
O2 Na1 2.489(4) .
O3 Na1 2.605(4) .
F1 Na1 2.435(4) .
F11 Na2 2.573(6) .
Na1 F1 2.435(4) 2_775
Na1 O2 2.489(4) 2_775
Na1 O3 2.605(4) 2_775
Na1 O1 2.804(4) 2_775
Na2 O8 2.249(11) .
Na2 O9 2.309(10) .
Na2 O7 2.375(10) .
Na2 F11 2.573(6) 2_576
Na2 O4 2.583(11) .
Na2 O5 2.763(13) .
Na2 O6 2.862(12) .
Na2 C47 3.069(14) .
O4 C39 1.434(9) .
O4 C50 1.455(9) .
O5 C41 1.41(2) .
O5 C40 1.430(9) .
O6 C42 1.427(10) .
O6 C43 1.467(9) .
O7 C44 1.417(9) .
O7 C45 1.456(9) .
O8 C47 1.418(9) .
O8 C46 1.443(9) .
O9 C49 1.450(10) .
O9 C48 1.482(10) .
C39 C40 1.541(10) .
C39 H39A 0.9900 .
C39 H39B 0.9900 .
C40 H40A 0.9900 .
C40 H40B 0.9900 .
C41 C42 1.524(10) .
C41 H41A 0.9900 .
C41 H41B 0.9900 .
C42 H42A 0.9900 .
C42 H42B 0.9900 .
C43 C44 1.517(10) .
C43 H43A 0.9900 .
C43 H43B 0.9900 .
C44 H44A 0.9900 .
C44 H44B 0.9900 .
C45 C46 1.523(10) .
C45 H45A 0.9900 .
C45 H45B 0.9900 .
C46 H46A 0.9900 .
C46 H46B 0.9900 .
C47 C48 1.529(10) .
C47 H47A 0.9900 .
C47 H47B 0.9900 .
C48 H48A 0.9900 .
C48 H48B 0.9900 .
C49 C50 1.525(10) .
C49 H49A 0.9900 .
C49 H49B 0.9900 .
C50 H50A 0.9900 .
C50 H50B 0.9900 .

loop_
_geom_torsion_atom_site_label_1
_geom_torsion_atom_site_label_2
_geom_torsion_atom_site_label_3
_geom_torsion_atom_site_label_4
_geom_torsion
_geom_torsion_site_symmetry_1
C6 C1 C2 C3 -0.1(8) .
B1 C1 C2 C3 177.2(5) .
C1 C2 C3 C4 0.9(9) .
C1 C2 C3 C7 -178.9(6) .
C2 C3 C4 C5 -1.2(10) .
C7 C3 C4 C5 178.6(6) .
C3 C4 C5 C6 0.7(10) .
C3 C4 C5 C8 177.3(7) .
C4 C5 C6 C1 0.1(10) .
C8 C5 C6 C1 -176.5(6) .
C2 C1 C6 C5 -0.5(8) .
B1 C1 C6 C5 -177.8(6) .
C4 C3 C7 F3 -174.4(6) .
C2 C3 C7 F3 5.4(9) .
C4 C3 C7 F2 -52.7(9) .
C2 C3 C7 F2 127.1(6) .
C4 C3 C7 F1 66.1(7) .
C2 C3 C7 F1 -114.1(7) .
C6 C5 C8 F4 179.0(7) .
C4 C5 C8 F4 2.4(11) .
C6 C5 C8 F5 57.3(10) .
C4 C5 C8 F5 -119.3(7) .
C6 C5 C8 F6 -59.8(8) .
C4 C5 C8 F6 123.6(7) .
C14 C9 C10 C11 1.2(8) .
B1 C9 C10 C11 -175.0(5) .
C9 C10 C11 C12 -2.2(9) .
C9 C10 C11 C15 177.2(6) .
C10 C11 C12 C13 1.2(9) .
C15 C11 C12 C13 -178.1(6) .
C11 C12 C13 C14 0.6(9) .
C11 C12 C13 C16 178.3(6) .
C10 C9 C14 C13 0.6(8) .
B1 C9 C14 C13 176.8(5) .
C12 C13 C14 C9 -1.5(9) .
C16 C13 C14 C9 -179.3(6) .
C12 C11 C15 F9 7.6(10) .
C10 C11 C15 F9 -171.7(6) .
C12 C11 C15 F7 127.4(7) .
C10 C11 C15 F7 -51.9(9) .
C12 C11 C15 F8 -115.0(8) .
C10 C11 C15 F8 65.7(8) .
C12 C13 C16 F10 141.0(7) .
C14 C13 C16 F10 -41.1(9) .
C12 C13 C16 F12 20.5(9) .
C14 C13 C16 F12 -161.7(6) .
C12 C13 C16 F11 -99.6(8) .
C14 C13 C16 F11 78.2(9) .
C22 C17 C18 C19 0.1(9) .
B1 C17 C18 C19 -178.9(6) .
C17 C18 C19 C20 1.2(11) .
C17 C18 C19 C23 -179.8(7) .
C18 C19 C20 C21 -1.1(10) .
C23 C19 C20 C21 179.9(7) .
C19 C20 C21 C22 -0.3(8) .
C19 C20 C21 C24 177.3(5) .
C20 C21 C22 C17 1.7(8) .
C24 C21 C22 C17 -175.9(5) .
C18 C17 C22 C21 -1.6(8) .
B1 C17 C22 C21 177.5(5) .
C20 C19 C23 F14 -85.3(8) .
C18 C19 C23 F14 95.7(8) .
C20 C19 C23 F15 153.5(7) .
C18 C19 C23 F15 -25.5(11) .
C20 C19 C23 F13 33.0(11) .
C18 C19 C23 F13 -146.0(7) .
C20 C21 C24 F16 6.3(7) .
C22 C21 C24 F16 -176.1(5) .
C20 C21 C24 F17 127.5(5) .
C22 C21 C24 F17 -54.9(6) .
C20 C21 C24 F18 -114.6(6) .
C22 C21 C24 F18 63.0(6) .
C30 C25 C26 C27 1.9(8) .
B1 C25 C26 C27 -173.5(5) .
C25 C26 C27 C28 0.2(8) .
C25 C26 C27 C31 -179.6(5) .
C26 C27 C28 C29 -0.7(8) .
C31 C27 C28 C29 179.1(5) .
C27 C28 C29 C30 -0.9(9) .
C27 C28 C29 C32 -178.3(5) .
C28 C29 C30 C25 3.2(9) .
C32 C29 C30 C25 -179.5(6) .
C26 C25 C30 C29 -3.6(8) .
B1 C25 C30 C29 171.9(5) .
C28 C27 C31 F21 -93.9(6) .
C26 C27 C31 F21 85.9(6) .
C28 C27 C31 F19 146.4(5) .
C26 C27 C31 F19 -33.8(8) .
C28 C27 C31 F20 26.5(8) .
C26 C27 C31 F20 -153.7(5) .
C28 C29 C32 F23 88.9(8) .
C30 C29 C32 F23 -88.4(9) .
C28 C29 C32 F22 -33.1(9) .
C30 C29 C32 F22 149.6(6) .
C28 C29 C32 F24 -152.1(6) .
C30 C29 C32 F24 30.6(8) .
O1 C34 C35 O2 63.6(6) .
O2 C36 C37 O3 -63.4(6) .
C26 C25 B1 C9 -136.7(5) .
C30 C25 B1 C9 48.1(7) .
C26 C25 B1 C17 -16.2(7) .
C30 C25 B1 C17 168.7(5) .
C26 C25 B1 C1 102.4(6) .
C30 C25 B1 C1 -72.7(6) .
C10 C9 B1 C25 -158.4(5) .
C14 C9 B1 C25 25.6(7) .
C10 C9 B1 C17 79.3(7) .
C14 C9 B1 C17 -96.6(6) .
C10 C9 B1 C1 -37.6(7) .
C14 C9 B1 C1 146.5(5) .
C18 C17 B1 C25 -101.9(6) .
C22 C17 B1 C25 79.1(6) .
C18 C17 B1 C9 20.5(8) .
C22 C17 B1 C9 -158.5(5) .
C18 C17 B1 C1 138.4(6) .
C22 C17 B1 C1 -40.6(7) .
C6 C1 B1 C25 -157.7(5) .
C2 C1 B1 C25 25.2(7) .
C6 C1 B1 C9 80.2(6) .
C2 C1 B1 C9 -96.9(6) .
C6 C1 B1 C17 -37.0(7) .
C2 C1 B1 C17 145.9(5) .
C38 C33 O1 C34 80.9(7) 2_775
C38 C33 O1 Na1 -36.9(7) 2_775
C35 C34 O1 C33 178.1(5) .
C35 C34 O1 Na1 -59.6(5) .
C37 C36 O2 C35 176.0(5) .
C37 C36 O2 Na1 25.5(6) .
C34 C35 O2 C36 177.6(5) .
C34 C35 O2 Na1 -33.6(7) .
C36 C37 O3 C38 -165.8(5) .
C36 C37 O3 Na1 66.4(5) .
C33 C38 O3 C37 -73.7(6) 2_775
C33 C38 O3 Na1 46.2(6) 2_775
F3 C7 F1 Na1 -66.6(7) .
F2 C7 F1 Na1 -179.2(4) .
C3 C7 F1 Na1 57.7(8) .
F10 C16 F11 Na2 -5.7(9) .
F12 C16 F11 Na2 107.6(8) .
C13 C16 F11 Na2 -129.6(6) .
C50 O4 C39 C40 -165.4(11) .
Na2 O4 C39 C40 77.1(11) .
C41 O5 C40 C39 167.3(13) .
Na2 O5 C40 C39 33.1(15) .
O4 C39 C40 O5 -70.0(15) .
C40 O5 C41 C42 -81.1(18) .
Na2 O5 C41 C42 51.5(17) .
C43 O6 C42 C41 -90.2(18) .
Na2 O6 C42 C41 32(2) .
O5 C41 C42 O6 -55(2) .
C42 O6 C43 C44 93.2(16) .
Na2 O6 C43 C44 -34.9(15) .
C45 O7 C44 C43 148.4(17) .
Na2 O7 C44 C43 -58.4(16) .
O6 C43 C44 O7 57.4(18) .
C44 O7 C45 C46 169.5(19) .
Na2 O7 C45 C46 13(3) .
C47 O8 C46 C45 166.4(16) .
Na2 O8 C46 C45 37(2) .
O7 C45 C46 O8 -31(3) .
C46 O8 C47 C48 -166.5(17) .
Na2 O8 C47 C48 -32.1(19) .
C46 O8 C47 Na2 -134.4(15) .
C49 O9 C48 C47 -165.2(16) .
Na2 O9 C48 C47 -21(2) .
O8 C47 C48 O9 36(2) .
Na2 C47 C48 O9 14.1(13) .
C48 O9 C49 C50 -166.7(15) .
Na2 O9 C49 C50 50.3(16) .
C39 O4 C50 C49 -64.3(16) .
Na2 O4 C50 C49 54.3(13) .
O9 C49 C50 O4 -67.5(17) .
